data_1540152
loop_
_publ_author_name
'Iskhakova, L.D.'
'Tursina, A.I.'

_publ_section_title
;
 Crystal stucture of (H3 O) (CeIII CeIV (Se O4)4)
;
_journal_name_full Kristallografiya
_journal_page_first 1414
_journal_page_last 1418
_journal_volume 34
_journal_year 1989
_chemical_formula_sum 'Ce2 H3 O17 Se4'
_chemical_name_systematic '(H3 O) (Ce Ce (Se O4)4)'
_space_group_IT_number 9
_symmetry_space_group_name_Hall 'C -2yc'
_symmetry_space_group_name_H-M 'C 1 c 1'
_cell_angle_alpha 90
_cell_angle_beta 129.51
_cell_angle_gamma 90
_cell_formula_units_Z 4
_cell_length_a 12.297
_cell_length_b 16.267
_cell_length_c 9.295
_cell_volume 1434.497
_citation_journal_id_ASTM KRISAJ
_cod_data_source_file Iskhakova_KRISAJ_1989_1160.cif
_cod_data_source_block H3Ce2O17Se4
_cod_original_formula_sum 'H3 Ce2 O17 Se4'
_cod_database_code 1540152

loop_
_symmetry_equiv_pos_as_xyz
x,y,z
x,-y,z+1/2
x+1/2,y+1/2,z
x+1/2,-y+1/2,z+1/2

loop_
_atom_site_label
_atom_site_type_symbol
_atom_site_fract_x
_atom_site_fract_y
_atom_site_fract_z
_atom_site_occupancy
_atom_site_U_iso_or_equiv
O11 O-2 0.4438 0.4926 0.393 1 0.0
O16 O-2 0.2082 0.9337 0.668 1 0.0
O15 O-2 0.4162 0.8185 0.836 1 0.0
Se4 Se+6 0.25653 0.83881 0.7616 1 0.0
O8 O-2 0.5512 0.8783 0.6374 1 0.0
O5 O-2 0.3275 0.9104 0.2778 1 0.0
O10 O-2 0.2817 0.3757 0.311 1 0.0
O1 O-2 0.1537 0.2341 0.8191 1 0.0
Se1 Se+6 0.046 0.16082 0.674 1 0.0
O4 O-2 -0.1162 0.1797 0.569 1 0.0
O17 O-2 0.28884 0.2932 0.665 1 0.0
O7 O-2 0.5355 0.0162 0.478 1 0.0
O3 O-2 0.0669 0.1545 0.5209 1 0.0
O6 O-2 0.3657 0.0044 0.545 1 0.0
O12 O-2 0.2492 0.5149 0.45 1 0.0
Ce1 Ce+4 0.1565 0.03666 0.4717 1 0.0
O9 O-2 0.4649 0.4091 0.667 1 0.0
O14 O-2 0.2546 0.843 0.943 1 0.0
Se3 Se+6 0.3608 0.45307 0.4572 1 0.0
O2 O-2 0.087 0.0715 0.772 1 0.0
O13 O-2 0.1423 0.7739 0.607 1 0.0
Se2 Se+6 0.4482 0.94938 0.4862 1 0.0
Ce2 Ce+3 0.6524 0.13983 0.474 1 0.0
